data_7240878
loop_
_publ_author_name
'Dittrich, Birger'
'Sever, Christoph'
'Luebben, Jens'

_publ_section_title
;
 Disappearing Disorder
;
_journal_name_full CrystEngComm
_journal_paper_doi 10.1039/D0CE00300J
_journal_year 2020
_chemical_formula_sum 'C27 H36 N2 O0.88'
_chemical_formula_weight 402.70
_chemical_name_systematic 1,3-bis(2,6-diisopropylphenyl)-1H-imidazol-2-one
_space_group_crystal_system monoclinic
_space_group_IT_number 14
_space_group_name_Hall '-P 2yn'
_space_group_name_H-M_alt 'P 1 21/n 1'
_atom_sites_solution_hydrogens geom
_audit_creation_method SHELXL-2018/3
_audit_update_record
;
2020-07-05 deposited with the CCDC.	2020-07-09 downloaded from the CCDC.
;
_cell_angle_alpha 90
_cell_angle_beta 108.965(6)
_cell_angle_gamma 90
_cell_formula_units_Z 4
_cell_length_a 19.2433(19)
_cell_length_b 6.5415(7)
_cell_length_c 20.661(2)
_cell_measurement_reflns_used 9909
_cell_measurement_temperature 100(2)
_cell_measurement_theta_max 28.17
_cell_measurement_theta_min 2.34
_cell_volume 2459.6(4)
_computing_structure_refinement 'SHELXL-2018/3 (Sheldrick, 2018)'
_diffrn_ambient_temperature 100(2)
_diffrn_measured_fraction_theta_full 0.999
_diffrn_measured_fraction_theta_max 0.996
_diffrn_measurement_device_type 'Bruker D8 diffractometer with APEX II Area Detector'
_diffrn_radiation_type MoK\a
_diffrn_radiation_wavelength 0.71073
_diffrn_reflns_av_R_equivalents 0.0569
_diffrn_reflns_av_unetI/netI 0.0233
_diffrn_reflns_Laue_measured_fraction_full 0.999
_diffrn_reflns_Laue_measured_fraction_max 0.996
_diffrn_reflns_limit_h_max 25
_diffrn_reflns_limit_h_min -25
_diffrn_reflns_limit_k_max 8
_diffrn_reflns_limit_k_min -8
_diffrn_reflns_limit_l_max 27
_diffrn_reflns_limit_l_min -27
_diffrn_reflns_number 83628
_diffrn_reflns_point_group_measured_fraction_full 0.999
_diffrn_reflns_point_group_measured_fraction_max 0.996
_diffrn_reflns_theta_full 25.242
_diffrn_reflns_theta_max 28.337
_diffrn_reflns_theta_min 1.760
_exptl_absorpt_coefficient_mu 0.065
_exptl_absorpt_correction_T_max 0.7457
_exptl_absorpt_correction_T_min 0.6850
_exptl_absorpt_correction_type multi-scan
_exptl_absorpt_process_details 'SADABS 2015/1'
_exptl_crystal_colour 'light pink'
_exptl_crystal_density_diffrn 1.087
_exptl_crystal_description cube
_exptl_crystal_F_000 876
_exptl_crystal_size_max 0.15
_exptl_crystal_size_mid 0.15
_exptl_crystal_size_min 0.12
_refine_diff_density_max 0.302
_refine_diff_density_min -0.210
_refine_diff_density_rms 0.043
_refine_ls_extinction_method none
_refine_ls_goodness_of_fit_ref 1.109
_refine_ls_hydrogen_treatment constr
_refine_ls_matrix_type full
_refine_ls_number_parameters 329
_refine_ls_number_reflns 6124
_refine_ls_number_restraints 0
_refine_ls_restrained_S_all 1.109
_refine_ls_R_factor_all 0.0686
_refine_ls_R_factor_gt 0.0491
_refine_ls_shift/su_max 0.000
_refine_ls_shift/su_mean 0.000
_refine_ls_structure_factor_coef Fsqd
_refine_ls_weighting_details 'w=1/[\s^2^(Fo^2^)+(0.0434P)^2^+1.2913P] where P=(Fo^2^+2Fc^2^)/3'
_refine_ls_weighting_scheme calc
_refine_ls_wR_factor_gt 0.1192
_refine_ls_wR_factor_ref 0.1327
_reflns_Friedel_coverage 0.000
_reflns_number_gt 4780
_reflns_number_total 6124
_reflns_threshold_expression 'I > 2\s(I)'
_cod_data_source_file d0ce00300j2.cif
_cod_data_source_block disordered_NHC
_cod_original_cell_volume 2459.6(5)
_cod_original_sg_symbol_H-M 'P 21/n'
_cod_database_code 7240878
_shelx_shelxl_version_number 2018/3
_shelx_space_group_comment
;
The symmetry employed for this shelxl refinement is uniquely defined
by the following loop, which should always be used as a source of
symmetry information in preference to the above space-group names.
They are only intended as comments.
;

loop_
_space_group_symop_operation_xyz
'x, y, z'
'-x+1/2, y+1/2, -z+1/2'
'-x, -y, -z'
'x-1/2, -y-1/2, z-1/2'

loop_
_atom_site_label
_atom_site_type_symbol
_atom_site_fract_x
_atom_site_fract_y
_atom_site_fract_z
_atom_site_U_iso_or_equiv
_atom_site_adp_type
_atom_site_occupancy
_atom_site_site_symmetry_order
_atom_site_calc_flag
_atom_site_refinement_flags_posn
_atom_site_refinement_flags_adp
_atom_site_refinement_flags_occupancy
_atom_site_disorder_assembly
_atom_site_disorder_group
O1 O 0.55476(6) 0.23226(16) 0.26756(6) 0.0257(4) Uani 0.883(3) 1 d . . P . .
N1 N 0.55789(6) 0.59307(17) 0.27203(6) 0.0199(3) Uani 1 1 d . . . . .
N2 N 0.45715(6) 0.44354(17) 0.27240(6) 0.0214(4) Uani 1 1 d . . . . .
C1 C 0.52672(7) 0.4026(2) 0.27029(7) 0.0196(3) Uani 1 1 d . . . . .
C2 C 0.44657(8) 0.6546(2) 0.27427(8) 0.0284(4) Uani 1 1 d . . . . .
H2 H 0.403095 0.720816 0.275520 0.034 Uiso 1 1 calc R U . . .
C3 C 0.50851(8) 0.7466(2) 0.27397(8) 0.0270(4) Uani 1 1 d . . . . .
H3 H 0.517177 0.889715 0.274912 0.032 Uiso 1 1 calc R U . . .
C4 C 0.40293(7) 0.2915(2) 0.26941(7) 0.0217(3) Uani 1 1 d . . . . .
C5 C 0.36367(7) 0.2055(2) 0.20598(8) 0.0263(3) Uani 1 1 d . . . . .
C6 C 0.30841(8) 0.0661(2) 0.20461(9) 0.0335(4) Uani 1 1 d . . . . .
H6 H 0.280704 0.005024 0.162387 0.040 Uiso 1 1 calc R U . . .
C7 C 0.29322(8) 0.0151(2) 0.26337(10) 0.0368(4) Uani 1 1 d . . . . .
H7 H 0.254255 -0.076858 0.261044 0.044 Uiso 1 1 calc R U . . .
C8 C 0.33452(8) 0.0973(3) 0.32568(9) 0.0358(4) Uani 1 1 d . . . . .
H8 H 0.324379 0.058360 0.366007 0.043 Uiso 1 1 calc R U . . .
C9 C 0.39061(8) 0.2359(2) 0.33019(8) 0.0286(3) Uani 1 1 d . . . . .
C10 C 0.37944(8) 0.2612(3) 0.14128(8) 0.0341(4) Uani 1 1 d . . . . .
H10 H 0.428197 0.331599 0.154958 0.041 Uiso 1 1 calc R U . . .
C11 C 0.38477(13) 0.0736(4) 0.09943(11) 0.0583(6) Uani 1 1 d . . . . .
H11A H 0.336430 0.008309 0.081610 0.087 Uiso 1 1 calc R U . . .
H11B H 0.420092 -0.023323 0.128586 0.087 Uiso 1 1 calc R U . . .
H11C H 0.401210 0.115037 0.061195 0.087 Uiso 1 1 calc R U . . .
C12 C 0.32252(13) 0.4102(4) 0.09789(11) 0.0607(6) Uani 1 1 d . . . . .
H12A H 0.334388 0.444422 0.056509 0.091 Uiso 1 1 calc R U . . .
H12B H 0.322790 0.534923 0.124231 0.091 Uiso 1 1 calc R U . . .
H12C H 0.273722 0.347088 0.084990 0.091 Uiso 1 1 calc R U . . .
C16 C 0.62908(7) 0.62199(19) 0.26528(7) 0.0185(3) Uani 1 1 d . . . . .
C17 C 0.63427(7) 0.6349(2) 0.19932(7) 0.0213(3) Uani 1 1 d . . . . .
C18 C 0.70415(8) 0.6491(2) 0.19393(7) 0.0249(3) Uani 1 1 d . . . . .
H18 H 0.709446 0.656591 0.149847 0.030 Uiso 1 1 calc R U . . .
C19 C 0.76641(8) 0.6525(2) 0.25145(8) 0.0258(3) Uani 1 1 d . . . . .
H19 H 0.813840 0.659518 0.246731 0.031 Uiso 1 1 calc R U . . .
C20 C 0.75889(7) 0.6456(2) 0.31590(7) 0.0241(3) Uani 1 1 d . . . . .
H20 H 0.801639 0.651253 0.355167 0.029 Uiso 1 1 calc R U . . .
C21 C 0.69053(7) 0.6306(2) 0.32450(7) 0.0210(3) Uani 1 1 d . . . . .
C22 C 0.56643(8) 0.6313(2) 0.13612(7) 0.0251(3) Uani 1 1 d . . . . .
H22 H 0.522852 0.647238 0.151979 0.030 Uiso 1 1 calc R U . . .
C23 C 0.55848(10) 0.4266(3) 0.09956(9) 0.0404(4) Uani 1 1 d . . . . .
H23A H 0.511311 0.422089 0.062446 0.061 Uiso 1 1 calc R U . . .
H23B H 0.560394 0.316101 0.132115 0.061 Uiso 1 1 calc R U . . .
H23C H 0.598625 0.409727 0.080547 0.061 Uiso 1 1 calc R U . . .
C24 C 0.56490(10) 0.8087(3) 0.08790(9) 0.0435(5) Uani 1 1 d . . . . .
H24A H 0.606258 0.796149 0.070296 0.065 Uiso 1 1 calc R U . . .
H24B H 0.568827 0.938101 0.112747 0.065 Uiso 1 1 calc R U . . .
H24C H 0.518645 0.806035 0.049627 0.065 Uiso 1 1 calc R U . . .
C13A C 0.44068(15) 0.3074(4) 0.39903(14) 0.0348(6) Uani 0.883(3) 1 d . . P A 1
H13A H 0.458461 0.447152 0.392586 0.042 Uiso 0.883(3) 1 calc R U P A 1
C14A C 0.40349(14) 0.3234(5) 0.45386(12) 0.0583(7) Uani 0.883(3) 1 d . . P A 1
H14A H 0.360619 0.413504 0.437673 0.087 Uiso 0.883(3) 1 calc R U P A 1
H14B H 0.438282 0.379742 0.495903 0.087 Uiso 0.883(3) 1 calc R U P A 1
H14C H 0.387715 0.187286 0.463196 0.087 Uiso 0.883(3) 1 calc R U P A 1
C15A C 0.50816(12) 0.1681(4) 0.42395(12) 0.0490(6) Uani 0.883(3) 1 d . . P A 1
H15A H 0.492391 0.028144 0.428782 0.074 Uiso 0.883(3) 1 calc R U P A 1
H15B H 0.540602 0.216962 0.468323 0.074 Uiso 0.883(3) 1 calc R U P A 1
H15C H 0.534647 0.170217 0.390673 0.074 Uiso 0.883(3) 1 calc R U P A 1
C25A C 0.6832(3) 0.6185(10) 0.39634(18) 0.0245(7) Uani 0.883(3) 1 d . . P A 1
H25A H 0.631005 0.650198 0.391888 0.029 Uiso 0.883(3) 1 calc R U P A 1
C26A C 0.73161(15) 0.7727(4) 0.44520(11) 0.0469(6) Uani 0.883(3) 1 d . . P A 1
H26A H 0.783326 0.741410 0.452099 0.070 Uiso 0.883(3) 1 calc R U P A 1
H26B H 0.722608 0.766188 0.489197 0.070 Uiso 0.883(3) 1 calc R U P A 1
H26C H 0.720235 0.910361 0.425937 0.070 Uiso 0.883(3) 1 calc R U P A 1
C27A C 0.69963(13) 0.4018(3) 0.42451(11) 0.0358(5) Uani 0.883(3) 1 d . . P A 1
H27A H 0.668096 0.304806 0.391825 0.054 Uiso 0.883(3) 1 calc R U P A 1
H27B H 0.690052 0.392150 0.468190 0.054 Uiso 0.883(3) 1 calc R U P A 1
H27C H 0.751291 0.369238 0.431616 0.054 Uiso 0.883(3) 1 calc R U P A 1
C13B C 0.4331(14) 0.375(3) 0.3952(13) 0.0348(6) Uani 0.117(3) 1 d . . P A 2
H13B H 0.471487 0.460520 0.385292 0.042 Uiso 0.117(3) 1 calc R U P A 2
C14B C 0.3811(12) 0.509(5) 0.4210(12) 0.083(9) Uani 0.117(3) 1 d . . P A 2
H14D H 0.362878 0.623423 0.389208 0.125 Uiso 0.117(3) 1 calc R U P A 2
H14E H 0.408093 0.562935 0.466507 0.125 Uiso 0.117(3) 1 calc R U P A 2
H14F H 0.339576 0.426798 0.423419 0.125 Uiso 0.117(3) 1 calc R U P A 2
C15B C 0.4696(17) 0.192(6) 0.4452(15) 0.122(14) Uani 0.117(3) 1 d . . P A 2
H15D H 0.472323 0.071187 0.418229 0.183 Uiso 0.117(3) 1 calc R U P A 2
H15E H 0.439871 0.161461 0.474478 0.183 Uiso 0.117(3) 1 calc R U P A 2
H15F H 0.519263 0.231765 0.473733 0.183 Uiso 0.117(3) 1 calc R U P A 2
C25B C 0.682(3) 0.626(9) 0.385(2) 0.0245(7) Uani 0.117(3) 1 d . . P A 2
H25B H 0.630280 0.577228 0.377426 0.029 Uiso 0.117(3) 1 calc R U P A 2
C26B C 0.6880(11) 0.862(4) 0.4172(10) 0.059(5) Uani 0.117(3) 1 d . . P A 2
H26D H 0.653756 0.952317 0.384146 0.088 Uiso 0.117(3) 1 calc R U P A 2
H26E H 0.738263 0.912226 0.426982 0.088 Uiso 0.117(3) 1 calc R U P A 2
H26F H 0.675629 0.858582 0.459669 0.088 Uiso 0.117(3) 1 calc R U P A 2
C27B C 0.7322(15) 0.495(4) 0.4413(11) 0.069(6) Uani 0.117(3) 1 d . . P A 2
H27D H 0.720851 0.350474 0.431029 0.104 Uiso 0.117(3) 1 calc R U P A 2
H27E H 0.725137 0.529630 0.484936 0.104 Uiso 0.117(3) 1 calc R U P A 2
H27F H 0.783383 0.521646 0.444593 0.104 Uiso 0.117(3) 1 calc R U P A 2

loop_
_atom_site_aniso_label
_atom_site_aniso_U_11
_atom_site_aniso_U_22
_atom_site_aniso_U_33
_atom_site_aniso_U_23
_atom_site_aniso_U_13
_atom_site_aniso_U_12
O1 0.0221(6) 0.0140(6) 0.0475(8) -0.0005(5) 0.0200(5) -0.0006(4)
N1 0.0187(6) 0.0172(6) 0.0266(6) -0.0001(4) 0.0114(4) 0.0005(4)
N2 0.0176(6) 0.0198(6) 0.0303(6) 0.0007(4) 0.0126(4) 0.0011(4)
C1 0.0177(6) 0.0186(6) 0.0253(6) 0.0010(5) 0.0108(5) 0.0008(5)
C2 0.0243(7) 0.0230(7) 0.0426(9) -0.0008(6) 0.0174(6) 0.0069(5)
C3 0.0280(7) 0.0181(7) 0.0384(8) -0.0021(6) 0.0155(6) 0.0035(5)
C4 0.0154(6) 0.0211(7) 0.0310(7) 0.0020(5) 0.0110(5) 0.0004(5)
C5 0.0185(6) 0.0261(7) 0.0355(8) -0.0014(6) 0.0105(6) 0.0019(5)
C6 0.0212(7) 0.0279(8) 0.0517(10) -0.0083(7) 0.0122(6) -0.0012(6)
C7 0.0241(7) 0.0223(8) 0.0701(12) 0.0023(7) 0.0239(8) -0.0017(6)
C8 0.0299(8) 0.0339(9) 0.0514(10) 0.0109(7) 0.0239(7) 0.0009(6)
C9 0.0232(7) 0.0330(8) 0.0343(8) 0.0046(6) 0.0159(6) 0.0007(6)
C10 0.0263(7) 0.0438(10) 0.0312(8) -0.0027(7) 0.0081(6) -0.0013(6)
C11 0.0733(14) 0.0633(14) 0.0440(11) -0.0038(10) 0.0270(10) 0.0200(11)
C12 0.0794(15) 0.0581(14) 0.0481(12) 0.0160(10) 0.0257(11) 0.0238(12)
C16 0.0180(6) 0.0151(6) 0.0253(7) -0.0003(5) 0.0109(5) -0.0014(5)
C17 0.0236(6) 0.0163(6) 0.0261(7) 0.0008(5) 0.0112(5) -0.0016(5)
C18 0.0289(7) 0.0208(7) 0.0308(7) 0.0012(5) 0.0177(6) -0.0027(5)
C19 0.0237(7) 0.0198(7) 0.0392(8) -0.0001(6) 0.0173(6) -0.0035(5)
C20 0.0195(6) 0.0216(7) 0.0314(7) -0.0013(5) 0.0086(5) -0.0032(5)
C21 0.0210(6) 0.0184(7) 0.0250(7) -0.0015(5) 0.0094(5) -0.0012(5)
C22 0.0273(7) 0.0231(7) 0.0262(7) 0.0014(5) 0.0106(5) 0.0005(5)
C23 0.0460(10) 0.0311(9) 0.0363(9) -0.0062(7) 0.0028(7) 0.0019(7)
C24 0.0475(10) 0.0345(10) 0.0421(10) 0.0137(7) 0.0057(8) -0.0014(7)
C13A 0.0353(11) 0.0414(15) 0.0319(9) 0.0050(12) 0.0168(8) -0.0012(11)
C14A 0.0564(14) 0.086(2) 0.0425(12) -0.0045(13) 0.0304(11) 0.0006(13)
C15A 0.0380(11) 0.0709(16) 0.0373(11) 0.0140(10) 0.0111(9) 0.0067(11)
C25A 0.0251(8) 0.0287(9) 0.0213(18) -0.0014(15) 0.0098(15) 0.0008(7)
C26A 0.0631(15) 0.0472(13) 0.0348(11) -0.0172(9) 0.0222(11) -0.0173(11)
C27A 0.0489(13) 0.0337(11) 0.0310(10) 0.0067(8) 0.0215(9) 0.0044(9)
C13B 0.0353(11) 0.0414(15) 0.0319(9) 0.0050(12) 0.0168(8) -0.0012(11)
C14B 0.066(13) 0.13(2) 0.076(15) -0.059(16) 0.050(12) -0.043(14)
C15B 0.09(2) 0.18(4) 0.082(19) 0.07(2) 0.005(16) 0.00(2)
C25B 0.0251(8) 0.0287(9) 0.0213(18) -0.0014(15) 0.0098(15) 0.0008(7)
C26B 0.050(10) 0.086(15) 0.046(10) -0.010(10) 0.025(8) 0.006(10)
C27B 0.094(18) 0.077(17) 0.053(13) 0.007(12) 0.048(13) 0.005(14)

loop_
_atom_type_symbol
_atom_type_description
_atom_type_scat_dispersion_real
_atom_type_scat_dispersion_imag
_atom_type_scat_source
C C 0.0033 0.0016 'International Tables Vol C Tables 4.2.6.8 and 6.1.1.4'
H H 0.0000 0.0000 'International Tables Vol C Tables 4.2.6.8 and 6.1.1.4'
N N 0.0061 0.0033 'International Tables Vol C Tables 4.2.6.8 and 6.1.1.4'
O O 0.0106 0.0060 'International Tables Vol C Tables 4.2.6.8 and 6.1.1.4'

loop_
_geom_angle_atom_site_label_1
_geom_angle_atom_site_label_2
_geom_angle_atom_site_label_3
_geom_angle
_geom_angle_site_symmetry_1
_geom_angle_site_symmetry_3
_geom_angle_publ_flag
C1 N1 C3 110.95(10) . . ?
C1 N1 C16 122.56(10) . . ?
C3 N1 C16 126.18(11) . . ?
C1 N2 C2 110.11(11) . . ?
C1 N2 C4 124.50(11) . . ?
C2 N2 C4 125.31(11) . . ?
O1 C1 N1 128.17(11) . . ?
O1 C1 N2 127.80(12) . . ?
N1 C1 N2 104.04(11) . . ?
C3 C2 N2 107.85(12) . . ?
C3 C2 H2 126.1 . . ?
N2 C2 H2 126.1 . . ?
C2 C3 N1 107.04(12) . . ?
C2 C3 H3 126.5 . . ?
N1 C3 H3 126.5 . . ?
C9 C4 C5 122.57(13) . . ?
C9 C4 N2 118.46(12) . . ?
C5 C4 N2 118.97(12) . . ?
C6 C5 C4 117.23(14) . . ?
C6 C5 C10 120.78(14) . . ?
C4 C5 C10 121.99(13) . . ?
C7 C6 C5 121.27(15) . . ?
C7 C6 H6 119.4 . . ?
C5 C6 H6 119.4 . . ?
C6 C7 C8 120.22(14) . . ?
C6 C7 H7 119.9 . . ?
C8 C7 H7 119.9 . . ?
C7 C8 C9 120.99(15) . . ?
C7 C8 H8 119.5 . . ?
C9 C8 H8 119.5 . . ?
C8 C9 C4 117.63(14) . . ?
C8 C9 C13A 120.62(16) . . ?
C4 C9 C13A 121.50(15) . . ?
C8 C9 C13B 126.7(9) . . ?
C4 C9 C13B 114.5(9) . . ?
C5 C10 C12 111.30(14) . . ?
C5 C10 C11 112.23(15) . . ?
C12 C10 C11 110.48(16) . . ?
C5 C10 H10 107.5 . . ?
C12 C10 H10 107.5 . . ?
C11 C10 H10 107.5 . . ?
C10 C11 H11A 109.5 . . ?
C10 C11 H11B 109.5 . . ?
H11A C11 H11B 109.5 . . ?
C10 C11 H11C 109.5 . . ?
H11A C11 H11C 109.5 . . ?
H11B C11 H11C 109.5 . . ?
C10 C12 H12A 109.5 . . ?
C10 C12 H12B 109.5 . . ?
H12A C12 H12B 109.5 . . ?
C10 C12 H12C 109.5 . . ?
H12A C12 H12C 109.5 . . ?
H12B C12 H12C 109.5 . . ?
C21 C16 C17 122.76(11) . . ?
C21 C16 N1 118.87(11) . . ?
C17 C16 N1 118.35(11) . . ?
C18 C17 C16 117.34(12) . . ?
C18 C17 C22 121.13(12) . . ?
C16 C17 C22 121.53(11) . . ?
C19 C18 C17 121.46(12) . . ?
C19 C18 H18 119.3 . . ?
C17 C18 H18 119.3 . . ?
C20 C19 C18 119.47(12) . . ?
C20 C19 H19 120.3 . . ?
C18 C19 H19 120.3 . . ?
C19 C20 C21 121.66(13) . . ?
C19 C20 H20 119.2 . . ?
C21 C20 H20 119.2 . . ?
C25B C21 C20 123(2) . . ?
C25B C21 C16 120(2) . . ?
C20 C21 C16 117.25(12) . . ?
C20 C21 C25A 121.0(3) . . ?
C16 C21 C25A 121.7(3) . . ?
C17 C22 C23 111.15(12) . . ?
C17 C22 C24 112.29(12) . . ?
C23 C22 C24 111.62(13) . . ?
C17 C22 H22 107.2 . . ?
C23 C22 H22 107.2 . . ?
C24 C22 H22 107.2 . . ?
C22 C23 H23A 109.5 . . ?
C22 C23 H23B 109.5 . . ?
H23A C23 H23B 109.5 . . ?
C22 C23 H23C 109.5 . . ?
H23A C23 H23C 109.5 . . ?
H23B C23 H23C 109.5 . . ?
C22 C24 H24A 109.5 . . ?
C22 C24 H24B 109.5 . . ?
H24A C24 H24B 109.5 . . ?
C22 C24 H24C 109.5 . . ?
H24A C24 H24C 109.5 . . ?
H24B C24 H24C 109.5 . . ?
C9 C13A C14A 114.2(2) . . ?
C9 C13A C15A 110.13(19) . . ?
C14A C13A C15A 110.0(2) . . ?
C9 C13A H13A 107.4 . . ?
C14A C13A H13A 107.4 . . ?
C15A C13A H13A 107.4 . . ?
C13A C14A H14A 109.5 . . ?
C13A C14A H14B 109.5 . . ?
H14A C14A H14B 109.5 . . ?
C13A C14A H14C 109.5 . . ?
H14A C14A H14C 109.5 . . ?
H14B C14A H14C 109.5 . . ?
C13A C15A H15A 109.5 . . ?
C13A C15A H15B 109.5 . . ?
H15A C15A H15B 109.5 . . ?
C13A C15A H15C 109.5 . . ?
H15A C15A H15C 109.5 . . ?
H15B C15A H15C 109.5 . . ?
C26A C25A C27A 111.0(3) . . ?
C26A C25A C21 112.3(4) . . ?
C27A C25A C21 110.1(4) . . ?
C26A C25A H25A 107.8 . . ?
C27A C25A H25A 107.8 . . ?
C21 C25A H25A 107.8 . . ?
C25A C26A H26A 109.5 . . ?
C25A C26A H26B 109.5 . . ?
H26A C26A H26B 109.5 . . ?
C25A C26A H26C 109.5 . . ?
H26A C26A H26C 109.5 . . ?
H26B C26A H26C 109.5 . . ?
C25A C27A H27A 109.5 . . ?
C25A C27A H27B 109.5 . . ?
H27A C27A H27B 109.5 . . ?
C25A C27A H27C 109.5 . . ?
H27A C27A H27C 109.5 . . ?
H27B C27A H27C 109.5 . . ?
C14B C13B C15B 114(2) . . ?
C14B C13B C9 113.5(18) . . ?
C15B C13B C9 96.6(19) . . ?
C14B C13B H13B 110.8 . . ?
C15B C13B H13B 110.8 . . ?
C9 C13B H13B 110.8 . . ?
C13B C14B H14D 109.5 . . ?
C13B C14B H14E 109.5 . . ?
H14D C14B H14E 109.5 . . ?
C13B C14B H14F 109.5 . . ?
H14D C14B H14F 109.5 . . ?
H14E C14B H14F 109.5 . . ?
C13B C15B H15D 109.5 . . ?
C13B C15B H15E 109.5 . . ?
H15D C15B H15E 109.5 . . ?
C13B C15B H15F 109.5 . . ?
H15D C15B H15F 109.5 . . ?
H15E C15B H15F 109.5 . . ?
C21 C25B C27B 120(4) . . ?
C21 C25B C26B 110(3) . . ?
C27B C25B C26B 105(3) . . ?
C21 C25B H25B 107.0 . . ?
C27B C25B H25B 107.0 . . ?
C26B C25B H25B 107.0 . . ?
C25B C26B H26D 109.5 . . ?
C25B C26B H26E 109.5 . . ?
H26D C26B H26E 109.5 . . ?
C25B C26B H26F 109.5 . . ?
H26D C26B H26F 109.5 . . ?
H26E C26B H26F 109.5 . . ?
C25B C27B H27D 109.5 . . ?
C25B C27B H27E 109.5 . . ?
H27D C27B H27E 109.5 . . ?
C25B C27B H27F 109.5 . . ?
H27D C27B H27F 109.5 . . ?
H27E C27B H27F 109.5 . . ?

loop_
_geom_bond_atom_site_label_1
_geom_bond_atom_site_label_2
_geom_bond_distance
_geom_bond_site_symmetry_2
_geom_bond_publ_flag
O1 C1 1.2475(17) . ?
N1 C1 1.3779(17) . ?
N1 C3 1.3922(17) . ?
N1 C16 1.4339(15) . ?
N2 C1 1.3798(16) . ?
N2 C2 1.3977(18) . ?
N2 C4 1.4282(17) . ?
C2 C3 1.337(2) . ?
C2 H2 0.9500 . ?
C3 H3 0.9500 . ?
C4 C9 1.3996(19) . ?
C4 C5 1.400(2) . ?
C5 C6 1.394(2) . ?
C5 C10 1.508(2) . ?
C6 C7 1.379(2) . ?
C6 H6 0.9500 . ?
C7 C8 1.383(3) . ?
C7 H7 0.9500 . ?
C8 C9 1.390(2) . ?
C8 H8 0.9500 . ?
C9 C13A 1.510(3) . ?
C9 C13B 1.61(3) . ?
C10 C12 1.521(3) . ?
C10 C11 1.524(3) . ?
C10 H10 1.0000 . ?
C11 H11A 0.9800 . ?
C11 H11B 0.9800 . ?
C11 H11C 0.9800 . ?
C12 H12A 0.9800 . ?
C12 H12B 0.9800 . ?
C12 H12C 0.9800 . ?
C16 C21 1.3993(18) . ?
C16 C17 1.4010(18) . ?
C17 C18 1.3882(18) . ?
C17 C22 1.5172(19) . ?
C18 C19 1.387(2) . ?
C18 H18 0.9500 . ?
C19 C20 1.386(2) . ?
C19 H19 0.9500 . ?
C20 C21 1.3870(18) . ?
C20 H20 0.9500 . ?
C21 C25B 1.31(4) . ?
C21 C25A 1.538(4) . ?
C22 C23 1.520(2) . ?
C22 C24 1.524(2) . ?
C22 H22 1.0000 . ?
C23 H23A 0.9800 . ?
C23 H23B 0.9800 . ?
C23 H23C 0.9800 . ?
C24 H24A 0.9800 . ?
C24 H24B 0.9800 . ?
C24 H24C 0.9800 . ?
C13A C14A 1.528(3) . ?
C13A C15A 1.532(3) . ?
C13A H13A 1.0000 . ?
C14A H14A 0.9800 . ?
C14A H14B 0.9800 . ?
C14A H14C 0.9800 . ?
C15A H15A 0.9800 . ?
C15A H15B 0.9800 . ?
C15A H15C 0.9800 . ?
C25A C26A 1.515(6) . ?
C25A C27A 1.526(6) . ?
C25A H25A 1.0000 . ?
C26A H26A 0.9800 . ?
C26A H26B 0.9800 . ?
C26A H26C 0.9800 . ?
C27A H27A 0.9800 . ?
C27A H27B 0.9800 . ?
C27A H27C 0.9800 . ?
C13B C14B 1.55(3) . ?
C13B C15B 1.59(3) . ?
C13B H13B 1.0000 . ?
C14B H14D 0.9800 . ?
C14B H14E 0.9800 . ?
C14B H14F 0.9800 . ?
C15B H15D 0.9800 . ?
C15B H15E 0.9800 . ?
C15B H15F 0.9800 . ?
C25B C27B 1.52(5) . ?
C25B C26B 1.67(6) . ?
C25B H25B 1.0000 . ?
C26B H26D 0.9800 . ?
C26B H26E 0.9800 . ?
C26B H26F 0.9800 . ?
C27B H27D 0.9800 . ?
C27B H27E 0.9800 . ?
C27B H27F 0.9800 . ?
